data_4343744
loop_
_publ_author_name
'Burns, R.C.'
'Slim, D.R.'
'Gillespie, R.J.'
'Luk, W.C.'

_publ_section_title
;
 Preparation, Spectroscopic Properties, and Crystal Structures of Te6 (As
 F6)4*(As F3)2 and Te6 (As F6)4*(S O2)2: A New Trigonal-Prismatic Cluster
 Cation, Te6(4+)
;
_journal_name_full 'Inorganic Chemistry'
_journal_page_first 3086
_journal_page_last 3094
_journal_volume 18
_journal_year 1979
_chemical_formula_sum 'As6 F30 Te6'
_chemical_name_systematic 'Te6 (As F6)4 (As F3)2'
_space_group_IT_number 15
_symmetry_space_group_name_Hall '-C 2yc'
_symmetry_space_group_name_H-M 'C 1 2/c 1'
_cell_angle_alpha 90
_cell_angle_beta 96.59
_cell_angle_gamma 90
_cell_formula_units_Z 4
_cell_length_a 14.832
_cell_length_b 12.242
_cell_length_c 15.301
_cell_volume 2759.897
_citation_journal_id_ASTM INOCAJ
_cod_data_source_file Burns_INOCAJ_1979_881.cif
_cod_data_source_block As6F30Te6
_cod_database_code 4343744

loop_
_symmetry_equiv_pos_as_xyz
x,y,z
-x,y,-z+1/2
-x,-y,-z
x,-y,z-1/2
x+1/2,y+1/2,z
-x+1/2,y+1/2,-z+1/2
-x+1/2,-y+1/2,-z
x+1/2,-y+1/2,z-1/2

loop_
_atom_site_label
_atom_site_type_symbol
_atom_site_fract_x
_atom_site_fract_y
_atom_site_fract_z
_atom_site_occupancy
_atom_site_U_iso_or_equiv
Te1 Te 0.0891 0.0673 0.3114 1 0.0
F9 F-1 0.372 -0.061 0.429 1 0.0
F6 F-1 0.419 0.149 0.3 1 0.0
F15 F-1 0.215 -0.073 0.633 1 0.0
F2 F-1 0.288 0.286 0.11 1 0.0
As2 As+5 0.3915 0.0474 0.3672 1 0.0
F5 F-1 0.443 0.116 0.452 1 0.0
Te2 Te 0.137 0.2539 0.2388 1 0.0
F14 F-1 0.065 -0.018 0.595 1 0.0
F1 F-1 0.402 0.27 0.006 1 0.0
F7 F-1 0.489 -0.017 0.357 1 0.0
F8 F-1 0.354 -0.023 0.274 1 0.0
Te3 Te 0.049 0.2591 0.3809 1 0.0
F4 F-1 0.293 0.109 0.378 1 0.0
F3 F-1 0.443 0.334 0.155 1 0.0
As1 As+5 0.3875 0.2235 0.109 1 0.0
F13 F-1 0.171 -0.005 0.487 1 0.0
F12 F-1 0.271 0.098 0.592 1 0.0
As3 As+3 0.1682 0.0433 0.5894 1 0.0
F11 F-1 0.162 0.08 0.693 1 0.0
F10 F-1 0.114 0.156 0.549 1 0.0
